data_7031897
loop_
_publ_author_name
'Hasegawa, Toru'
'Yamane, Hisanori'

_publ_section_title
;
 The crystal structure of Li2B3PO8 with the 2D-linkage of BO3, BO4 and PO4
 groups.
;
_journal_issue 39
_journal_name_full 'Dalton transactions (Cambridge, England : 2003)'
_journal_page_first 14525
_journal_page_last 14528
_journal_paper_doi 10.1039/c4dt01670j
_journal_volume 43
_journal_year 2014
_chemical_formula_moiety 'B3 O8 P, 2(Li)'
_chemical_formula_sum 'B3 Li2 O8 P'
_chemical_formula_weight 205.28
_chemical_name_common
;               
lithium boron phosphorous oxide            
;
_chemical_name_systematic
;               
 dilithium triboron monophosphorous oxide           
;
_space_group_IT_number 2
_symmetry_cell_setting triclinic
_symmetry_Int_Tables_number 2
_symmetry_space_group_name_Hall '-P 1'
_symmetry_space_group_name_H-M 'P -1'
_atom_sites_solution_primary direct
_atom_sites_solution_secondary difmap
_audit_creation_method SHELXL-97
_cell_angle_alpha 90.8057(14)
_cell_angle_beta 90.6311(12)
_cell_angle_gamma 90.0940(13)
_cell_formula_units_Z 8
_cell_length_a 8.6965(3)
_cell_length_b 10.7354(5)
_cell_length_c 12.8282(5)
_cell_measurement_reflns_used 9187
_cell_measurement_temperature 293(2)
_cell_measurement_theta_max 27.49
_cell_measurement_theta_min 3.01
_cell_volume 1197.45(8)
_computing_cell_refinement 'RAPID-AUTO (Rigaku Corporation, 2005)'
_computing_data_collection 'RAPID-AUTO (Rigaku Corporation, 2005)'
_computing_data_reduction 'RAPID-AUTO (Rigaku Corporation, 2005)'
_computing_molecular_graphics 'VESTA (Momma & "Izumi," 2008)'
_computing_publication_material 'SHELXL-97 "(Sheldrick," 2008)'
_computing_structure_refinement 'SHELXL-97 "(Sheldrick," 1997)'
_computing_structure_solution 'SIR2004 (Burla et "al.," 2005)'
_diffrn_ambient_temperature 293(2)
_diffrn_detector_area_resol_mean 10
_diffrn_measured_fraction_theta_full 0.987
_diffrn_measured_fraction_theta_max 0.987
_diffrn_measurement_device_type 'Rigaku RAXIS-RAPID II'
_diffrn_measurement_method \w
_diffrn_radiation_monochromator graphite
_diffrn_radiation_source 'fine-focus sealed tube'
_diffrn_radiation_type MoK\a
_diffrn_radiation_wavelength 0.71075
_diffrn_reflns_av_R_equivalents 0.0313
_diffrn_reflns_av_sigmaI/netI 0.0435
_diffrn_reflns_limit_h_max 10
_diffrn_reflns_limit_h_min -11
_diffrn_reflns_limit_k_max 13
_diffrn_reflns_limit_k_min -13
_diffrn_reflns_limit_l_max 16
_diffrn_reflns_limit_l_min -16
_diffrn_reflns_number 11855
_diffrn_reflns_theta_full 27.48
_diffrn_reflns_theta_max 27.48
_diffrn_reflns_theta_min 3.01
_exptl_absorpt_coefficient_mu 0.464
_exptl_absorpt_correction_T_max 0.978111
_exptl_absorpt_correction_T_min 0.95031
_exptl_absorpt_correction_type numerical
_exptl_absorpt_process_details
;               
 (NUMABS; "Higashi," 1999)            
;
_exptl_crystal_colour colorless
_exptl_crystal_density_diffrn 2.277
_exptl_crystal_density_method 'not measured'
_exptl_crystal_description block
_exptl_crystal_F_000 800
_exptl_crystal_size_max 0.146
_exptl_crystal_size_mid 0.105
_exptl_crystal_size_min 0.07
_refine_diff_density_max 0.491
_refine_diff_density_min -0.516
_refine_diff_density_rms 0.111
_refine_ls_extinction_method none
_refine_ls_goodness_of_fit_ref 1.1
_refine_ls_matrix_type full
_refine_ls_number_parameters 505
_refine_ls_number_reflns 5417
_refine_ls_number_restraints 0
_refine_ls_restrained_S_all 1.1
_refine_ls_R_factor_all 0.0599
_refine_ls_R_factor_gt 0.0396
_refine_ls_shift/su_max 0
_refine_ls_shift/su_mean 0
_refine_ls_structure_factor_coef Fsqd
_refine_ls_weighting_details 'calc w=1/[\s^2^(Fo^2^)+(0.0256P)^2^+3.1989P] where P=(Fo^2^+2Fc^2^)/3'
_refine_ls_weighting_scheme calc
_refine_ls_wR_factor_gt 0.0891
_refine_ls_wR_factor_ref 0.1033
_reflns_number_gt 4094
_reflns_number_total 5417
_reflns_threshold_expression >2sigma(I)
_cod_data_source_file c4dt01670j2.cif
_cod_data_source_block shelx
_cod_depositor_comments
;Adding full bibliography for 7031897.cif.

The following automatic conversions were performed:

data name '_iucr_refine_instruction_details' was replaced with
'_iucr_refine_instructions_details' as specified in the replacement
file 'data/replacement-values/replacement_tags.lst'.

Automatic conversion script
Id: cif_correct_tags 9268 2022-04-12 08:56:07Z antanas 
;
_cod_database_code 7031897

loop_
_symmetry_equiv_pos_as_xyz
x,y,z
-x,-y,-z

loop_
_atom_site_label
_atom_site_type_symbol
_atom_site_fract_x
_atom_site_fract_y
_atom_site_fract_z
_atom_site_U_iso_or_equiv
_atom_site_adp_type
_atom_site_occupancy
_atom_site_symmetry_multiplicity
_atom_site_calc_flag
Li1 Li 0.1194(7) 0.3435(6) 0.7149(5) 0.0269(13) Uani 1 1 d
Li2 Li 0.1349(7) 0.7728(5) 0.2632(5) 0.0229(12) Uani 1 1 d
Li3 Li 0.2177(7) 0.2781(5) 0.0384(5) 0.0248(13) Uani 1 1 d
Li4 Li 0.2550(7) 0.5441(5) 0.3297(5) 0.0256(13) Uani 1 1 d
Li5 Li 0.2578(7) 0.0611(5) 0.8284(5) 0.0253(13) Uani 1 1 d
Li6 Li 0.3636(6) 0.5413(5) 0.0092(4) 0.0191(11) Uani 1 1 d
Li7 Li 0.4378(9) 0.0430(6) 0.4145(6) 0.0411(18) Uani 1 1 d
Li8 Li 0.7620(7) 0.1693(5) 0.3954(5) 0.0267(13) Uani 1 1 d
B1 B 0.0485(4) 0.3273(3) 0.3938(3) 0.0159(7) Uani 1 1 d
B2 B 0.1188(4) 0.1104(3) 0.4252(3) 0.0129(7) Uani 1 1 d
B3 B 0.1895(4) 0.0114(3) 0.1454(3) 0.0132(7) Uani 1 1 d
B4 B 0.1998(4) 0.5544(3) 0.6125(3) 0.0142(7) Uani 1 1 d
B5 B 0.3018(4) 0.2599(3) 0.3506(3) 0.0134(7) Uani 1 1 d
B6 B 0.3936(4) 0.3953(3) 0.6465(3) 0.0131(7) Uani 1 1 d
B7 B 0.4455(4) 0.0863(3) 0.1207(3) 0.0126(7) Uani 1 1 d
B8 B 0.5442(4) 0.3815(3) 0.3393(3) 0.0138(7) Uani 1 1 d
B9 B 0.5910(4) 0.1150(3) 0.7927(3) 0.0135(7) Uani 1 1 d
B10 B 0.6894(4) 0.1961(3) 0.0760(3) 0.0137(7) Uani 1 1 d
B11 B 0.9067(4) 0.3404(3) 0.0575(3) 0.0138(7) Uani 1 1 d
B12 B 0.9459(4) 0.1200(3) 0.1009(3) 0.0142(7) Uani 1 1 d
P1 P 0.07737(9) 0.52997(7) 0.12829(6) 0.01285(17) Uani 1 1 d
P2 P 0.09892(9) 0.06616(7) 0.63710(6) 0.01323(17) Uani 1 1 d
P3 P 0.59107(9) 0.20738(7) 0.59192(6) 0.01129(16) Uani 1 1 d
P4 P 0.59190(9) 0.69182(7) 0.14312(6) 0.01225(17) Uani 1 1 d
O1 O 0.0035(2) 0.20989(19) 0.41305(18) 0.0173(5) Uani 1 1 d
O2 O 0.0035(2) 0.2347(2) 0.09068(18) 0.0172(5) Uani 1 1 d
O3 O 0.0345(2) 0.0188(2) 0.12575(18) 0.0171(5) Uani 1 1 d
O4 O 0.0416(2) 0.6339(2) 0.04828(17) 0.0171(5) Uani 1 1 d
O5 O 0.0474(2) 0.5746(2) 0.59950(19) 0.0196(5) Uani 1 1 d
O6 O 0.0622(2) 0.9913(2) 0.38834(18) 0.0173(5) Uani 1 1 d
O7 O 0.0688(3) 0.1807(2) 0.70236(19) 0.0229(5) Uani 1 1 d
O8 O 0.0690(2) 0.5546(2) 0.87040(17) 0.0166(5) Uani 1 1 d
O9 O 0.0853(2) 0.5941(2) 0.23411(17) 0.0170(5) Uani 1 1 d
O10 O 0.1744(3) 0.1019(2) 0.53217(18) 0.0214(5) Uani 1 1 d
O11 O 0.1994(2) 0.35617(19) 0.36482(18) 0.0167(5) Uani 1 1 d
O12 O 0.2173(2) 0.4567(2) 0.09794(18) 0.0173(5) Uani 1 1 d
O13 O 0.2449(2) 0.90717(19) 0.18980(17) 0.0141(4) Uani 1 1 d
O14 O 0.2486(2) 0.43693(19) 0.59977(17) 0.0149(4) Uani 1 1 d
O15 O 0.2600(2) 0.14049(19) 0.36507(17) 0.0145(4) Uani 1 1 d
O16 O 0.2673(2) 0.7189(2) 0.38041(17) 0.0168(5) Uani 1 1 d
O17 O 0.2883(2) 0.2233(2) 0.90071(17) 0.0177(5) Uani 1 1 d
O18 O 0.2885(2) 0.10564(19) 0.11519(17) 0.0162(5) Uani 1 1 d
O19 O 0.3444(2) 0.3478(2) 0.74722(17) 0.0185(5) Uani 1 1 d
O20 O 0.4371(2) 0.76109(19) 0.16470(17) 0.0154(5) Uani 1 1 d
O21 O 0.4502(2) 0.28156(19) 0.32196(18) 0.0162(5) Uani 1 1 d
O22 O 0.4518(2) 0.29727(19) 0.57872(17) 0.0159(5) Uani 1 1 d
O23 O 0.4941(2) 0.50111(19) 0.34115(17) 0.0156(5) Uani 1 1 d
O24 O 0.4954(2) 0.0189(2) 0.83939(17) 0.0157(5) Uani 1 1 d
O25 O 0.5336(2) 0.1806(2) 0.08336(18) 0.0173(5) Uani 1 1 d
O26 O 0.5529(2) 0.11031(19) 0.67929(17) 0.0153(5) Uani 1 1 d
O27 O 0.5538(3) 0.5799(2) 0.07765(18) 0.0204(5) Uani 1 1 d
O28 O 0.5978(2) 0.1265(2) 0.49453(17) 0.0160(5) Uani 1 1 d
O29 O 0.6991(2) 0.35095(19) 0.35728(18) 0.0173(5) Uani 1 1 d
O30 O 0.7430(2) 0.31136(19) 0.05801(18) 0.0166(5) Uani 1 1 d
O31 O 0.7890(2) 0.09640(19) 0.08840(18) 0.0157(5) Uani 1 1 d
O32 O 0.7960(3) 0.0252(2) 0.30972(18) 0.0190(5) Uani 1 1 d

loop_
_atom_site_aniso_label
_atom_site_aniso_U_11
_atom_site_aniso_U_22
_atom_site_aniso_U_33
_atom_site_aniso_U_23
_atom_site_aniso_U_13
_atom_site_aniso_U_12
Li1 0.019(3) 0.022(3) 0.040(4) -0.005(3) 0.007(3) -0.006(2)
Li2 0.019(3) 0.018(3) 0.031(3) -0.001(2) -0.001(2) -0.004(2)
Li3 0.023(3) 0.023(3) 0.029(3) -0.002(2) 0.011(2) -0.003(2)
Li4 0.025(3) 0.015(3) 0.036(4) 0.001(2) -0.008(3) 0.002(2)
Li5 0.030(3) 0.019(3) 0.026(3) 0.001(2) -0.005(2) -0.007(2)
Li6 0.010(2) 0.021(3) 0.026(3) -0.003(2) 0.001(2) 0.000(2)
Li7 0.046(4) 0.026(3) 0.050(4) -0.009(3) -0.031(4) 0.009(3)
Li8 0.029(3) 0.018(3) 0.034(3) 0.000(2) 0.009(3) 0.002(2)
B1 0.0145(17) 0.0151(17) 0.0178(18) -0.0011(14) -0.0011(13) 0.0006(14)
B2 0.0105(16) 0.0108(15) 0.0175(17) -0.0004(13) 0.0045(13) -0.0014(13)
B3 0.0122(16) 0.0115(15) 0.0158(17) -0.0001(13) 0.0037(13) -0.0030(13)
B4 0.0116(16) 0.0152(17) 0.0160(17) 0.0023(13) 0.0013(13) -0.0038(13)
B5 0.0117(16) 0.0133(16) 0.0151(17) 0.0004(13) -0.0011(13) 0.0020(13)
B6 0.0128(16) 0.0092(15) 0.0173(17) -0.0001(13) -0.0009(13) -0.0003(13)
B7 0.0121(16) 0.0125(16) 0.0130(17) -0.0014(13) 0.0005(13) -0.0019(13)
B8 0.0116(16) 0.0145(16) 0.0155(17) 0.0015(13) 0.0011(13) 0.0011(13)
B9 0.0116(16) 0.0118(16) 0.0173(18) 0.0012(13) 0.0022(13) -0.0008(13)
B10 0.0157(17) 0.0136(16) 0.0118(17) 0.0032(13) -0.0020(13) -0.0019(13)
B11 0.0108(16) 0.0080(15) 0.0226(19) 0.0031(13) -0.0010(13) -0.0039(12)
B12 0.0158(17) 0.0141(16) 0.0127(17) 0.0018(13) -0.0006(13) -0.0011(13)
P1 0.0124(4) 0.0108(4) 0.0153(4) -0.0014(3) 0.0002(3) -0.0011(3)
P2 0.0120(4) 0.0113(4) 0.0163(4) -0.0015(3) 0.0004(3) -0.0020(3)
P3 0.0112(4) 0.0085(3) 0.0142(4) -0.0006(3) 0.0000(3) 0.0003(3)
P4 0.0117(4) 0.0111(4) 0.0139(4) -0.0014(3) 0.0005(3) 0.0002(3)
O1 0.0132(11) 0.0107(10) 0.0281(13) 0.0015(9) 0.0033(9) -0.0005(8)
O2 0.0101(10) 0.0123(10) 0.0292(13) 0.0042(9) -0.0025(9) 0.0007(8)
O3 0.0085(10) 0.0143(11) 0.0285(13) 0.0055(9) -0.0019(9) 0.0006(8)
O4 0.0168(11) 0.0151(11) 0.0196(12) 0.0010(9) 0.0046(9) 0.0006(9)
O5 0.0124(11) 0.0111(10) 0.0354(14) 0.0002(10) -0.0029(10) 0.0022(9)
O6 0.0121(11) 0.0114(10) 0.0283(13) -0.0019(9) -0.0018(9) -0.0015(8)
O7 0.0199(12) 0.0177(12) 0.0308(14) -0.0091(10) 0.0039(10) -0.0043(9)
O8 0.0132(11) 0.0138(11) 0.0230(12) -0.0020(9) 0.0038(9) -0.0025(9)
O9 0.0180(11) 0.0157(11) 0.0172(11) -0.0016(9) 0.0012(9) -0.0024(9)
O10 0.0161(12) 0.0280(13) 0.0200(12) 0.0032(10) -0.0021(9) -0.0062(10)
O11 0.0114(10) 0.0111(10) 0.0278(13) 0.0016(9) 0.0017(9) -0.0004(8)
O12 0.0136(11) 0.0146(11) 0.0237(12) -0.0016(9) 0.0032(9) -0.0004(9)
O13 0.0114(10) 0.0097(10) 0.0214(12) 0.0037(8) 0.0014(8) 0.0000(8)
O14 0.0134(11) 0.0113(10) 0.0200(12) -0.0002(9) -0.0032(9) 0.0006(8)
O15 0.0109(10) 0.0097(10) 0.0230(12) 0.0006(9) 0.0052(9) -0.0014(8)
O16 0.0141(11) 0.0142(11) 0.0221(12) -0.0011(9) -0.0003(9) -0.0022(9)
O17 0.0164(11) 0.0161(11) 0.0206(12) 0.0000(9) 0.0042(9) -0.0022(9)
O18 0.0121(11) 0.0127(10) 0.0239(12) 0.0063(9) 0.0005(9) 0.0009(8)
O19 0.0154(11) 0.0220(12) 0.0181(12) 0.0031(9) -0.0004(9) -0.0012(9)
O20 0.0118(10) 0.0129(10) 0.0213(12) -0.0018(9) 0.0022(9) -0.0003(8)
O21 0.0121(10) 0.0115(10) 0.0252(12) -0.0014(9) 0.0048(9) -0.0014(8)
O22 0.0154(11) 0.0125(10) 0.0197(12) -0.0019(9) -0.0024(9) 0.0036(9)
O23 0.0108(10) 0.0104(10) 0.0256(12) 0.0000(9) -0.0013(9) 0.0012(8)
O24 0.0103(10) 0.0156(11) 0.0214(12) 0.0038(9) 0.0012(8) -0.0011(8)
O25 0.0108(10) 0.0154(11) 0.0258(12) 0.0065(9) 0.0005(9) 0.0001(9)
O26 0.0193(11) 0.0107(10) 0.0159(11) 0.0006(8) -0.0022(9) -0.0005(9)
O27 0.0181(12) 0.0172(11) 0.0256(13) -0.0097(10) -0.0019(9) 0.0010(9)
O28 0.0167(11) 0.0146(11) 0.0166(11) -0.0034(9) 0.0010(9) -0.0004(9)
O29 0.0107(10) 0.0100(10) 0.0314(13) 0.0010(9) 0.0016(9) 0.0005(8)
O30 0.0135(11) 0.0109(10) 0.0255(12) 0.0032(9) -0.0014(9) -0.0004(8)
O31 0.0081(10) 0.0124(10) 0.0269(12) 0.0046(9) 0.0006(9) 0.0012(8)
O32 0.0188(12) 0.0180(11) 0.0202(12) 0.0010(9) -0.0033(9) -0.0008(9)

loop_
_atom_type_symbol
_atom_type_description
_atom_type_scat_dispersion_real
_atom_type_scat_dispersion_imag
_atom_type_scat_source
Li Li -0.0003 0.0001 'International Tables Vol C Tables 4.2.6.8 and 6.1.1.4'
B B 0.0013 0.0007 'International Tables Vol C Tables 4.2.6.8 and 6.1.1.4'
O O 0.0106 0.006 'International Tables Vol C Tables 4.2.6.8 and 6.1.1.4'
P P 0.1023 0.0942 'International Tables Vol C Tables 4.2.6.8 and 6.1.1.4'

loop_
_exptl_crystal_face_index_h
_exptl_crystal_face_index_k
_exptl_crystal_face_index_l
_exptl_crystal_face_perp_dist
-0.93 -10.59 -1.35 0.0757
-6.76 -6.14 3.46 0.0506
-7.94 -0.5 5.32 0.0349
-6.21 6.02 5.37 0.0489
0.93 10.59 1.35 0.0657
5.81 7.72 -2.52 0.0583
7.35 4.64 -4.15 0.0504
-1.06 10.02 -4.48 0.0657
5.37 5.74 -7.55 0.0506
7.36 1.22 -6.79 0.0381
7.66 -0.41 -6.16 0.0368
6.99 -6.01 -2.6 0.0519
-1.84 -9.1 6.41 0.0644
-6.43 -3.88 7.43 0.0437
-4.95 8.82 -0.6 0.0647
4.7 2.89 -10.34 0.0389
7.86 -4.59 -0.37 0.0474
4.6 -6.84 7.25 0.0525
-6.4 -0.96 8.72 0.0358
6.07 -0.94 -9.19 0.039
3.54 -1.66 11.52 0.0424
0.83 -1.05 12.71 0.0344
-6.02 0.93 9.26 0.0415
-0.43 0.95 -12.77 0.0225

loop_
_geom_angle_atom_site_label_1
_geom_angle_atom_site_label_2
_geom_angle_atom_site_label_3
_geom_angle
_geom_angle_site_symmetry_1
_geom_angle_site_symmetry_3
O7 Li1 O19 105.9(3) . .
O7 Li1 O9 97.5(3) . 2_566
O19 Li1 O9 142.5(4) . 2_566
O7 Li1 O14 122.2(3) . .
O19 Li1 O14 67.1(2) . .
O9 Li1 O14 122.8(3) 2_566 .
O7 Li1 Li2 47.8(2) . 2_566
O19 Li1 Li2 146.4(3) . 2_566
O9 Li1 Li2 50.00(19) 2_566 2_566
O14 Li1 Li2 140.8(3) . 2_566
O7 Li1 B6 113.7(3) . .
O19 Li1 B6 33.82(14) . .
O9 Li1 B6 148.3(3) 2_566 .
O14 Li1 B6 34.08(13) . .
Li2 Li1 B6 159.4(3) 2_566 .
O7 Li1 B4 146.0(3) . .
O19 Li1 B4 80.1(2) . .
O9 Li1 B4 96.5(2) 2_566 .
O14 Li1 B4 28.78(12) . .
Li2 Li1 B4 133.5(3) 2_566 .
B6 Li1 B4 54.38(16) . .
O7 Li1 P1 110.6(3) . 2_566
O19 Li1 P1 114.9(3) . 2_566
O9 Li1 P1 27.78(11) 2_566 2_566
O14 Li1 P1 124.5(3) . 2_566
Li2 Li1 P1 68.85(19) 2_566 2_566
B6 Li1 P1 131.7(2) . 2_566
B4 Li1 P1 95.94(19) . 2_566
O7 Li1 P4 96.9(3) . 2_666
O19 Li1 P4 25.61(12) . 2_666
O9 Li1 P4 124.3(3) 2_566 2_666
O14 Li1 P4 92.3(2) . 2_666
Li2 Li1 P4 124.4(3) 2_566 2_666
B6 Li1 P4 59.43(14) . 2_666
B4 Li1 P4 100.51(19) . 2_666
P1 Li1 P4 97.45(19) 2_566 2_666
O7 Li1 Li4 95.5(2) . 2_566
O19 Li1 Li4 158.5(3) . 2_566
O9 Li1 Li4 28.29(16) 2_566 2_566
O14 Li1 Li4 102.4(3) . 2_566
Li2 Li1 Li4 52.23(19) 2_566 2_566
B6 Li1 Li4 135.8(3) . 2_566
B4 Li1 Li4 82.7(2) . 2_566
P1 Li1 Li4 54.23(14) 2_566 2_566
P4 Li1 Li4 151.6(2) 2_666 2_566
O7 Li2 O16 116.1(3) 2_566 .
O7 Li2 O13 112.1(3) 2_566 .
O16 Li2 O13 107.7(3) . .
O7 Li2 O9 95.4(3) 2_566 .
O16 Li2 O9 88.5(2) . .
O13 Li2 O9 135.9(3) . .
O7 Li2 Li1 44.84(19) 2_566 2_566
O16 Li2 Li1 105.4(3) . 2_566
O13 Li2 Li1 146.3(3) . 2_566
O9 Li2 Li1 50.75(19) . 2_566
O7 Li2 B9 138.9(3) 2_566 2_666
O16 Li2 B9 80.5(2) . 2_666
O13 Li2 B9 30.41(13) . 2_666
O9 Li2 B9 123.7(3) . 2_666
Li1 Li2 B9 171.0(3) 2_566 2_666
O7 Li2 Li4 120.3(3) 2_566 .
O16 Li2 Li4 44.81(18) . .
O13 Li2 Li4 127.5(3) . .
O9 Li2 Li4 45.01(18) . .
Li1 Li2 Li4 81.8(2) 2_566 .
B9 Li2 Li4 98.3(2) 2_666 .
O7 Li2 P2 25.87(11) 2_566 2_566
O16 Li2 P2 104.1(2) . 2_566
O13 Li2 P2 96.7(2) . 2_566
O9 Li2 P2 119.2(2) . 2_566
Li1 Li2 P2 68.68(19) 2_566 2_566
B9 Li2 P2 117.1(2) 2_666 2_566
Li4 Li2 P2 129.2(3) . 2_566
O7 Li2 P3 125.1(3) 2_566 2_666
O16 Li2 P3 25.71(10) . 2_666
O13 Li2 P3 82.29(19) . 2_666
O9 Li2 P3 110.0(2) . 2_666
Li1 Li2 P3 129.9(3) 2_566 2_666
B9 Li2 P3 57.08(13) 2_666 2_666
Li4 Li2 P3 64.98(18) . 2_666
P2 Li2 P3 103.92(18) 2_566 2_666
O17 Li3 O2 121.7(3) 1_554 .
O17 Li3 O12 127.2(3) 1_554 .
O2 Li3 O12 95.0(2) . .
O17 Li3 O18 94.1(2) 1_554 .
O2 Li3 O18 84.7(2) . .
O12 Li3 O18 128.6(3) . .
O17 Li3 B11 117.4(3) 1_554 1_455
O2 Li3 B11 30.81(12) . 1_455
O12 Li3 B11 74.89(19) . 1_455
O18 Li3 B11 115.5(2) . 1_455
O17 Li3 P4 28.58(11) 1_554 2_665
O2 Li3 P4 145.6(3) . 2_665
O12 Li3 P4 100.9(2) . 2_665
O18 Li3 P4 107.7(2) . 2_665
B11 Li3 P4 127.1(2) 1_455 2_665
O17 Li3 Li6 91.2(2) 1_554 .
O2 Li3 Li6 128.4(3) . .
O12 Li3 Li6 37.49(16) . .
O18 Li3 Li6 135.3(3) . .
B11 Li3 Li6 100.8(2) 1_455 .
P4 Li3 Li6 63.67(15) 2_665 .
O16 Li4 O9 88.6(2) . .
O16 Li4 O11 146.9(4) . .
O9 Li4 O11 103.2(3) . .
O16 Li4 O23 97.7(3) . .
O9 Li4 O23 145.0(4) . .
O11 Li4 O23 90.0(2) . .
O16 Li4 Li2 44.73(18) . .
O9 Li4 Li2 45.22(18) . .
O11 Li4 Li2 144.6(3) . .
O23 Li4 Li2 124.8(3) . .
O16 Li4 P1 110.1(2) . .
O9 Li4 P1 26.73(11) . .
O11 Li4 P1 91.8(2) . .
O23 Li4 P1 122.9(3) . .
Li2 Li4 P1 65.48(18) . .
O16 Li4 Li1 76.9(2) . 2_566
O9 Li4 Li1 28.74(16) . 2_566
O11 Li4 Li1 98.8(2) . 2_566
O23 Li4 Li1 170.4(3) . 2_566
Li2 Li4 Li1 46.02(17) . 2_566
P1 Li4 Li1 53.54(14) . 2_566
O17 Li5 O32 145.3(3) . 2_656
O17 Li5 O31 120.5(3) . 2_656
O32 Li5 O31 92.3(2) 2_656 2_656
O17 Li5 O24 91.8(3) . .
O32 Li5 O24 100.2(3) 2_656 .
O31 Li5 O24 89.1(2) 2_656 .
O17 Li5 O7 86.2(2) . .
O32 Li5 O7 63.33(18) 2_656 .
O31 Li5 O7 127.1(3) 2_656 .
O24 Li5 O7 138.4(3) . .
O17 Li5 B12 122.7(3) . 2_656
O32 Li5 B12 80.4(2) 2_656 2_656
O31 Li5 B12 28.52(12) 2_656 2_656
O24 Li5 B12 116.6(3) . 2_656
O7 Li5 B12 98.8(2) . 2_656
O17 Li5 P2 116.4(3) . .
O32 Li5 P2 31.47(11) 2_656 .
O31 Li5 P2 112.5(2) 2_656 .
O24 Li5 P2 122.4(3) . .
O7 Li5 P2 31.87(9) . .
B12 Li5 P2 89.92(18) 2_656 .
O17 Li5 P4 26.86(11) . 2_666
O32 Li5 P4 126.6(3) 2_656 2_666
O31 Li5 P4 139.9(3) 2_656 2_666
O24 Li5 P4 75.94(18) . 2_666
O7 Li5 P4 84.47(17) . 2_666
B12 Li5 P4 149.5(3) 2_656 2_666
P2 Li5 P4 106.89(19) . 2_666
O27 Li6 O27 94.7(2) 2_665 .
O27 Li6 O12 106.4(3) 2_665 .
O27 Li6 O12 113.5(3) . .
O27 Li6 O30 117.9(3) 2_665 2_665
O27 Li6 O30 114.9(3) . 2_665
O12 Li6 O30 108.8(3) . 2_665
O27 Li6 Li6 48.24(19) 2_665 2_665
O27 Li6 Li6 46.46(18) . 2_665
O12 Li6 Li6 120.3(4) . 2_665
O30 Li6 Li6 130.9(4) 2_665 2_665
O27 Li6 B11 117.7(3) 2_665 2_665
O27 Li6 B11 139.9(3) . 2_665
O12 Li6 B11 81.06(19) . 2_665
O30 Li6 B11 29.99(12) 2_665 2_665
Li6 Li6 B11 155.5(4) 2_665 2_665
O27 Li6 P1 128.1(3) 2_665 .
O27 Li6 P1 120.4(3) . .
O12 Li6 P1 27.32(10) . .
O30 Li6 P1 82.68(18) 2_665 .
Li6 Li6 P1 145.8(4) 2_665 .
B11 Li6 P1 57.87(12) 2_665 .
O27 Li6 P4 116.4(2) 2_665 .
O27 Li6 P4 22.68(10) . .
O12 Li6 P4 110.0(2) . .
O30 Li6 P4 96.9(2) 2_665 .
Li6 Li6 P4 68.5(2) 2_665 .
B11 Li6 P4 118.1(2) 2_665 .
P1 Li6 P4 106.34(17) . .
O27 Li6 Li3 66.7(2) 2_665 .
O27 Li6 Li3 119.1(3) . .
O12 Li6 Li3 39.90(16) . .
O30 Li6 Li3 125.3(3) 2_665 .
Li6 Li6 Li3 94.3(3) 2_665 .
B11 Li6 Li3 96.4(2) 2_665 .
P1 Li6 Li3 63.09(15) . .
P4 Li6 Li3 131.7(2) . .
O28 Li7 O15 118.9(3) . .
O28 Li7 O26 130.4(4) . 2_656
O15 Li7 O26 106.1(3) . 2_656
O28 Li7 O28 101.7(3) . 2_656
O15 Li7 O28 120.3(4) . 2_656
O26 Li7 O28 69.6(2) 2_656 2_656
O28 Li7 Li7 55.4(2) . 2_656
O15 Li7 Li7 141.3(6) . 2_656
O26 Li7 Li7 100.7(4) 2_656 2_656
O28 Li7 Li7 46.3(3) 2_656 2_656
O28 Li7 P3 122.4(3) . 2_656
O15 Li7 P3 116.9(3) . 2_656
O26 Li7 P3 35.56(13) 2_656 2_656
O28 Li7 P3 34.08(11) 2_656 2_656
Li7 Li7 P3 72.5(3) 2_656 2_656
O28 Li7 B5 94.3(3) . .
O15 Li7 B5 27.46(13) . .
O26 Li7 B5 121.9(3) 2_656 .
O28 Li7 B5 143.9(4) 2_656 .
Li7 Li7 B5 137.3(4) 2_656 .
P3 Li7 B5 143.2(3) 2_656 .
O28 Li7 Li8 37.2(2) . .
O15 Li7 Li8 116.4(3) . .
O26 Li7 Li8 105.0(3) 2_656 .
O28 Li7 Li8 122.2(3) 2_656 .
Li7 Li7 Li8 81.9(4) 2_656 .
P3 Li7 Li8 120.7(3) 2_656 .
B5 Li7 Li8 89.6(3) . .
O32 Li8 O28 107.1(3) . .
O32 Li8 O29 131.2(4) . .
O28 Li8 O29 100.7(3) . .
O32 Li8 O1 93.6(3) . 1_655
O28 Li8 O1 133.6(3) . 1_655
O29 Li8 O1 95.2(3) . 1_655
O32 Li8 P2 29.69(11) . 2_656
O28 Li8 P2 101.1(2) . 2_656
O29 Li8 P2 155.8(3) . 2_656
O1 Li8 P2 77.01(18) 1_655 2_656
O32 Li8 P3 132.3(3) . .
O28 Li8 P3 27.42(11) . .
O29 Li8 P3 87.0(2) . .
O1 Li8 P3 112.5(3) 1_655 .
P2 Li8 P3 117.2(2) 2_656 .
O32 Li8 Li7 81.0(3) . .
O28 Li8 Li7 36.12(19) . .
O29 Li8 Li7 100.9(3) . .
O1 Li8 Li7 162.4(3) 1_655 .
P2 Li8 Li7 90.7(2) 2_656 .
P3 Li8 Li7 61.92(18) . .
O1 B1 O5 122.7(3) . 2_566
O1 B1 O11 122.2(3) . .
O5 B1 O11 115.1(3) 2_566 .
O6 B2 O10 110.5(3) 1_545 .
O6 B2 O1 112.2(3) 1_545 .
O10 B2 O1 111.9(3) . .
O6 B2 O15 107.8(2) 1_545 .
O10 B2 O15 103.7(2) . .
O1 B2 O15 110.2(2) . .
O13 B3 O3 118.3(3) 1_545 .
O13 B3 O18 120.6(3) 1_545 .
O3 B3 O18 121.0(3) . .
O14 B4 O5 116.8(3) . .
O14 B4 O29 121.1(3) . 2_666
O5 B4 O29 122.1(3) . 2_666
O14 B4 Li1 49.87(19) . .
O5 B4 Li1 86.6(2) . .
O29 B4 Li1 129.6(3) 2_666 .
O15 B5 O21 117.3(3) . .
O15 B5 O11 121.4(3) . .
O21 B5 O11 121.3(3) . .
O15 B5 Li7 42.4(2) . .
O21 B5 Li7 79.8(2) . .
O11 B5 Li7 151.3(3) . .
O22 B6 O14 106.5(2) . .
O22 B6 O19 112.2(3) . .
O14 B6 O19 102.4(2) . .
O22 B6 O23 111.4(3) . 2_666
O14 B6 O23 111.9(2) . 2_666
O19 B6 O23 111.9(3) . 2_666
O22 B6 Li1 111.8(2) . .
O14 B6 Li1 54.5(2) . .
O19 B6 Li1 49.4(2) . .
O23 B6 Li1 136.7(2) 2_666 .
O24 B7 O25 123.3(3) 2_656 .
O24 B7 O18 121.4(3) 2_656 .
O25 B7 O18 115.3(3) . .
O23 B8 O21 123.6(3) . .
O23 B8 O29 122.0(3) . .
O21 B8 O29 114.4(3) . .
O20 B9 O24 113.2(3) 2_666 .
O20 B9 O13 105.2(2) 2_666 2_666
O24 B9 O13 112.1(2) . 2_666
O20 B9 O26 110.5(2) 2_666 .
O24 B9 O26 105.4(2) . .
O13 B9 O26 110.7(2) 2_666 .
O20 B9 Li2 81.3(2) 2_666 2_666
O24 B9 Li2 155.4(2) . 2_666
O13 B9 Li2 43.35(17) 2_666 2_666
O26 B9 Li2 86.5(2) . 2_666
O30 B10 O25 117.9(3) . .
O30 B10 O31 121.0(3) . .
O25 B10 O31 121.1(3) . .
O30 B11 O8 107.1(3) . 2_666
O30 B11 O4 110.9(3) . 2_665
O8 B11 O4 113.0(3) 2_666 2_665
O30 B11 O2 112.8(2) . 1_655
O8 B11 O2 109.2(3) 2_666 1_655
O4 B11 O2 104.0(2) 2_665 1_655
O30 B11 Li3 153.4(2) . 1_655
O8 B11 Li3 96.0(2) 2_666 1_655
O4 B11 Li3 70.1(2) 2_665 1_655
O2 B11 Li3 45.00(18) 1_655 1_655
O30 B11 Li6 44.22(17) . 2_665
O8 B11 Li6 87.6(2) 2_666 2_665
O4 B11 Li6 83.7(2) 2_665 2_665
O2 B11 Li6 156.1(2) 1_655 2_665
Li3 B11 Li6 152.9(2) 1_655 2_665
O2 B12 O3 123.1(3) 1_655 1_655
O2 B12 O31 121.4(3) 1_655 .
O3 B12 O31 115.5(3) 1_655 .
O2 B12 Li5 156.3(3) 1_655 2_656
O3 B12 Li5 74.0(2) 1_655 2_656
O31 B12 Li5 44.74(18) . 2_656
O12 P1 O9 115.70(13) . .
O12 P1 O4 111.38(13) . .
O9 P1 O4 106.07(12) . .
O12 P1 O8 111.24(12) . 2_566
O9 P1 O8 106.02(12) . 2_566
O4 P1 O8 105.78(12) . 2_566
O12 P1 Li6 36.55(14) . .
O9 P1 Li6 114.49(14) . .
O4 P1 Li6 77.70(14) . .
O8 P1 Li6 136.70(14) 2_566 .
O12 P1 Li1 152.10(16) . 2_566
O9 P1 Li1 38.36(15) . 2_566
O4 P1 Li1 90.46(15) . 2_566
O8 P1 Li1 77.15(14) 2_566 2_566
Li6 P1 Li1 145.93(16) . 2_566
O12 P1 Li4 80.32(15) . .
O9 P1 Li4 36.18(14) . .
O4 P1 Li4 129.67(14) . .
O8 P1 Li4 115.12(15) 2_566 .
Li6 P1 Li4 90.85(17) . .
Li1 P1 Li4 72.23(17) 2_566 .
O7 P2 O32 112.96(14) . 2_656
O7 P2 O10 110.51(14) . .
O32 P2 O10 107.56(13) 2_656 .
O7 P2 O6 105.78(13) . 2_566
O32 P2 O6 112.10(13) 2_656 2_566
O10 P2 O6 107.85(13) . 2_566
O7 P2 Li5 68.06(16) . .
O32 P2 Li5 44.92(15) 2_656 .
O10 P2 Li5 123.81(16) . .
O6 P2 Li5 127.11(16) 2_566 .
O7 P2 Li8 151.87(17) . 2_656
O32 P2 Li8 38.92(16) 2_656 2_656
O10 P2 Li8 85.28(16) . 2_656
O6 P2 Li8 90.28(16) 2_566 2_656
Li5 P2 Li8 83.83(18) . 2_656
O7 P2 Li2 33.40(14) . 2_566
O32 P2 Li2 126.97(15) 2_656 2_566
O10 P2 Li2 121.50(15) . 2_566
O6 P2 Li2 72.37(14) 2_566 2_566
Li5 P2 Li2 88.56(18) . 2_566
Li8 P2 Li2 151.18(17) 2_656 2_566
O16 P3 O28 116.75(13) 2_666 .
O16 P3 O22 109.59(12) 2_666 .
O28 P3 O22 107.28(12) . .
O16 P3 O26 111.16(12) 2_666 .
O28 P3 O26 102.72(12) . .
O22 P3 O26 108.93(12) . .
O16 P3 Li7 127.13(17) 2_666 2_656
O28 P3 Li7 54.55(19) . 2_656
O22 P3 Li7 122.94(18) . 2_656
O26 P3 Li7 48.30(19) . 2_656
O16 P3 Li8 81.35(16) 2_666 .
O28 P3 Li8 37.07(15) . .
O22 P3 Li8 112.49(15) . .
O26 P3 Li8 129.06(14) . .
Li7 P3 Li8 84.0(2) 2_656 .
O16 P3 Li2 34.90(14) 2_666 2_666
O28 P3 Li2 120.40(14) . 2_666
O22 P3 Li2 129.62(14) . 2_666
O26 P3 Li2 76.92(14) . 2_666
Li7 P3 Li2 98.73(18) 2_656 2_666
Li8 P3 Li2 97.58(17) . 2_666
O27 P4 O17 115.28(13) . 2_666
O27 P4 O20 106.94(12) . .
O17 P4 O20 112.24(12) 2_666 .
O27 P4 O19 110.61(13) . 2_666
O17 P4 O19 105.62(13) 2_666 2_666
O20 P4 O19 105.78(12) . 2_666
O27 P4 Li3 76.70(15) . 2_665
O17 P4 Li3 38.62(15) 2_666 2_665
O20 P4 Li3 125.85(15) . 2_665
O19 P4 Li3 123.76(15) 2_666 2_665
O27 P4 Li5 150.93(16) . 2_666
O17 P4 Li5 36.52(15) 2_666 2_666
O20 P4 Li5 86.23(15) . 2_666
O19 P4 Li5 89.56(15) 2_666 2_666
Li3 P4 Li5 74.65(17) 2_665 2_666
O27 P4 Li6 29.53(13) . .
O17 P4 Li6 123.78(14) 2_666 .
O20 P4 Li6 77.93(13) . .
O19 P4 Li6 125.20(14) 2_666 .
Li3 P4 Li6 89.16(16) 2_665 .
Li5 P4 Li6 144.48(16) 2_666 .
O27 P4 Li1 113.44(14) . 2_666
O17 P4 Li1 74.99(15) 2_666 2_666
O20 P4 Li1 130.46(14) . 2_666
O19 P4 Li1 33.31(14) 2_666 2_666
Li3 P4 Li1 91.25(17) 2_665 2_666
Li5 P4 Li1 72.19(16) 2_666 2_666
Li6 P4 Li1 140.85(15) . 2_666
B1 O1 B2 120.2(2) . .
B1 O1 Li8 116.9(3) . 1_455
B2 O1 Li8 121.8(2) . 1_455
B12 O2 B11 121.8(2) 1_455 1_455
B12 O2 Li3 126.1(3) 1_455 .
B11 O2 Li3 104.2(2) 1_455 .
B3 O3 B12 129.9(3) . 1_455
B11 O4 P1 134.1(2) 2_665 .
B1 O5 B4 136.6(3) 2_566 .
B2 O6 P2 135.8(2) 1_565 2_566
P2 O7 Li1 142.1(3) . .
P2 O7 Li2 120.7(2) . 2_566
Li1 O7 Li2 87.4(3) . 2_566
P2 O7 Li5 80.08(17) . .
Li1 O7 Li5 106.0(3) . .
Li2 O7 Li5 124.3(3) 2_566 .
B11 O8 P1 123.2(2) 2_666 2_566
P1 O9 Li4 117.1(2) . .
P1 O9 Li2 126.8(2) . .
Li4 O9 Li2 89.8(3) . .
P1 O9 Li1 113.9(2) . 2_566
Li4 O9 Li1 123.0(3) . 2_566
Li2 O9 Li1 79.3(2) . 2_566
B2 O10 P2 134.1(2) . .
B5 O11 B1 118.4(3) . .
B5 O11 Li4 122.4(3) . .
B1 O11 Li4 118.9(3) . .
P1 O12 Li6 116.1(2) . .
P1 O12 Li3 125.8(2) . .
Li6 O12 Li3 102.6(2) . .
B3 O13 B9 123.2(2) 1_565 2_666
B3 O13 Li2 129.9(3) 1_565 .
B9 O13 Li2 106.2(2) 2_666 .
B4 O14 B6 121.1(3) . .
B4 O14 Li1 101.3(2) . .
B6 O14 Li1 91.4(2) . .
B5 O15 B2 120.5(2) . .
B5 O15 Li7 110.1(3) . .
B2 O15 Li7 111.1(3) . .
P3 O16 Li2 119.4(2) 2_666 .
P3 O16 Li4 127.8(2) 2_666 .
Li2 O16 Li4 90.5(3) . .
P4 O17 Li3 112.8(2) 2_666 1_556
P4 O17 Li5 116.6(2) 2_666 .
Li3 O17 Li5 129.2(3) 1_556 .
B7 O18 B3 119.3(2) . .
B7 O18 Li3 115.1(2) . .
B3 O18 Li3 125.1(2) . .
B6 O19 P4 142.1(2) . 2_666
B6 O19 Li1 96.8(3) . .
P4 O19 Li1 121.1(2) 2_666 .
B9 O20 P4 130.3(2) 2_666 .
B8 O21 B5 131.2(3) . .
B6 O22 P3 131.1(2) . .
B8 O23 B6 119.8(2) . 2_666
B8 O23 Li4 121.2(3) . .
B6 O23 Li4 118.9(2) 2_666 .
B7 O24 B9 122.6(2) 2_656 .
B7 O24 Li5 125.1(3) 2_656 .
B9 O24 Li5 112.2(2) . .
B7 O25 B10 132.4(3) . .
B9 O26 P3 129.3(2) . .
B9 O26 Li7 125.9(3) . 2_656
P3 O26 Li7 96.1(3) . 2_656
P4 O27 Li6 143.8(2) . 2_665
P4 O27 Li6 127.8(2) . .
Li6 O27 Li6 85.3(2) 2_665 .
P3 O28 Li7 131.3(3) . .
P3 O28 Li8 115.5(2) . .
Li7 O28 Li8 106.7(3) . .
P3 O28 Li7 91.4(2) . 2_656
Li7 O28 Li7 78.3(3) . 2_656
Li8 O28 Li7 130.4(3) . 2_656
B4 O29 B8 118.4(3) 2_666 .
B4 O29 Li8 116.9(3) 2_666 .
B8 O29 Li8 120.6(3) . .
B10 O30 B11 122.5(2) . .
B10 O30 Li6 129.7(2) . 2_665
B11 O30 Li6 105.8(2) . 2_665
B10 O31 B12 118.9(3) . .
B10 O31 Li5 125.1(3) . 2_656
B12 O31 Li5 106.7(2) . 2_656
P2 O32 Li8 111.4(2) 2_656 .
P2 O32 Li5 103.6(2) 2_656 2_656
Li8 O32 Li5 145.0(3) . 2_656

loop_
_geom_bond_atom_site_label_1
_geom_bond_atom_site_label_2
_geom_bond_distance
_geom_bond_site_symmetry_2
Li1 O7 1.806(6) .
Li1 O19 1.995(6) .
Li1 O9 2.016(6) 2_566
Li1 O14 2.127(7) .
Li1 Li2 2.558(8) 2_566
Li1 B6 2.611(7) .
Li1 B4 2.727(7) .
Li1 P1 2.971(6) 2_566
Li1 P4 3.112(6) 2_666
Li1 Li4 3.518(8) 2_566
Li2 O7 1.896(6) 2_566
Li2 O16 1.978(6) .
Li2 O13 1.984(6) .
Li2 O9 1.995(6) .
Li2 Li1 2.558(8) 2_566
Li2 B9 2.775(7) 2_666
Li2 Li4 2.810(8) .
Li2 P2 2.961(6) 2_566
Li2 P3 3.012(6) 2_666
Li3 O17 1.959(6) 1_554
Li3 O2 2.042(6) .
Li3 O12 2.054(6) .
Li3 O18 2.195(6) .
Li3 B11 2.799(7) 1_455
Li3 P4 2.893(6) 2_665
Li3 Li6 3.125(8) .
Li4 O16 1.980(6) .
Li4 O9 1.987(6) .
Li4 O11 2.129(6) .
Li4 O23 2.135(6) .
Li4 P1 2.997(6) .
Li4 Li1 3.518(8) 2_566
Li5 O17 1.978(6) .
Li5 O32 2.037(6) 2_656
Li5 O31 2.055(6) 2_656
Li5 O24 2.119(7) .
Li5 O7 2.641(6) .
Li5 B12 2.795(7) 2_656
Li5 P2 2.804(6) .
Li5 P4 2.971(6) 2_666
Li6 O27 1.852(6) 2_665
Li6 O27 1.906(6) .
Li6 O12 1.949(6) .
Li6 O30 2.032(6) 2_665
Li6 Li6 2.547(10) 2_665
Li6 B11 2.804(6) 2_665
Li6 P1 2.938(5) .
Li6 P4 3.056(5) .
Li7 O28 1.933(7) .
Li7 O15 1.972(7) .
Li7 O26 2.027(7) 2_656
Li7 O28 2.200(8) 2_656
Li7 Li7 2.617(14) 2_656
Li7 P3 2.699(7) 2_656
Li7 B5 2.744(7) .
Li7 Li8 3.140(10) .
Li8 O32 1.910(6) .
Li8 O28 1.980(6) .
Li8 O29 2.089(6) .
Li8 O1 2.154(7) 1_655
Li8 P2 2.832(6) 2_656
Li8 P3 2.965(6) .
B1 O1 1.346(4) .
B1 O5 1.347(4) 2_566
B1 O11 1.403(4) .
B2 O6 1.440(4) 1_545
B2 O10 1.454(4) .
B2 O1 1.475(4) .
B2 O15 1.495(4) .
B3 O13 1.350(4) 1_545
B3 O3 1.371(4) .
B3 O18 1.389(4) .
B4 O14 1.339(4) .
B4 O5 1.352(4) .
B4 O29 1.391(4) 2_666
B5 O15 1.347(4) .
B5 O21 1.366(4) .
B5 O11 1.377(4) .
B6 O22 1.452(4) .
B6 O14 1.464(4) .
B6 O19 1.464(4) .
B6 O23 1.484(4) 2_666
B7 O24 1.348(4) 2_656
B7 O25 1.364(4) .
B7 O18 1.382(4) .
B8 O23 1.357(4) .
B8 O21 1.362(4) .
B8 O29 1.404(4) .
B9 O20 1.453(4) 2_666
B9 O24 1.463(4) .
B9 O13 1.463(4) 2_666
B9 O26 1.488(4) .
B9 Li2 2.775(7) 2_666
B10 O30 1.346(4) .
B10 O25 1.369(4) .
B10 O31 1.387(4) .
B11 O30 1.457(4) .
B11 O8 1.461(4) 2_666
B11 O4 1.463(4) 2_665
B11 O2 1.479(4) 1_655
B11 Li3 2.799(7) 1_655
B11 Li6 2.804(6) 2_665
B12 O2 1.338(4) 1_655
B12 O3 1.372(4) 1_655
B12 O31 1.394(4) .
B12 Li5 2.795(7) 2_656
P1 O12 1.502(2) .
P1 O9 1.514(2) .
P1 O4 1.556(2) .
P1 O8 1.563(2) 2_566
P1 Li1 2.971(6) 2_566
P2 O7 1.503(2) .
P2 O32 1.506(2) 2_656
P2 O10 1.557(2) .
P2 O6 1.560(2) 2_566
P2 Li8 2.832(6) 2_656
P2 Li2 2.961(6) 2_566
P3 O16 1.499(2) 2_666
P3 O28 1.513(2) .
P3 O22 1.559(2) .
P3 O26 1.579(2) .
P3 Li7 2.699(7) 2_656
P3 Li2 3.012(6) 2_666
P4 O27 1.491(2) .
P4 O17 1.502(2) 2_666
P4 O20 1.565(2) .
P4 O19 1.571(2) 2_666
P4 Li3 2.893(6) 2_665
P4 Li5 2.971(6) 2_666
P4 Li1 3.112(6) 2_666
O1 Li8 2.154(7) 1_455
O2 B12 1.338(4) 1_455
O2 B11 1.479(4) 1_455
O3 B12 1.372(4) 1_455
O4 B11 1.463(4) 2_665
O5 B1 1.347(4) 2_566
O6 B2 1.440(4) 1_565
O6 P2 1.560(2) 2_566
O7 Li2 1.896(6) 2_566
O8 B11 1.461(4) 2_666
O8 P1 1.563(2) 2_566
O9 Li1 2.016(6) 2_566
O13 B3 1.350(4) 1_565
O13 B9 1.463(4) 2_666
O16 P3 1.499(2) 2_666
O17 P4 1.502(2) 2_666
O17 Li3 1.959(6) 1_556
O19 P4 1.571(2) 2_666
O20 B9 1.453(4) 2_666
O23 B6 1.484(4) 2_666
O24 B7 1.348(4) 2_656
O26 Li7 2.027(7) 2_656
O27 Li6 1.852(6) 2_665
O28 Li7 2.200(8) 2_656
O29 B4 1.391(4) 2_666
O30 Li6 2.032(6) 2_665
O31 Li5 2.055(6) 2_656
O32 P2 1.506(2) 2_656
O32 Li5 2.037(6) 2_656
